data_7235450
loop_
_publ_author_name
'Jeremias, Luk\'a\<s'
'Babiak, Michal'
'Kub\'at, V\'aclav'
'Calhorda, Maria Jos\'e'
'Tr\'avn\'i\<cek, Zden\<ek'
'Novosad, Josef'

_publ_section_title
;
 Successful oxidation of Ph2P(CH2)nPPh2 (n = 2, 4, 6) by tellurium leading
 to Ph2P(Te)(CH2)nP(Te)Ph2
;
_journal_issue 30
_journal_name_full 'RSC Advances'
_journal_page_first 15428
_journal_paper_doi 10.1039/c4ra00157e
_journal_volume 4
_journal_year 2014
_chemical_absolute_configuration unk
_chemical_formula_moiety 'C26 H24 P2 Te2'
_chemical_formula_sum 'C26 H24 P2 Te2'
_chemical_formula_weight 653.59
_chemical_melting_point 364
_chemical_name_common 1,2-bis(diphenyltellurophosphoryl)ethane
_chemical_name_systematic 1,2-bis(diphenyltellurophosphoryl)ethane
_chemical_properties_physical 'air-sensitive, moisture-sensitive, oxygen-sensitive'
_space_group_IT_number 15
_space_group_name_Hall '-C 2yc'
_space_group_name_H-M_alt 'C 1 2/c 1'
_symmetry_cell_setting monoclinic
_symmetry_Int_Tables_number 15
_symmetry_space_group_name_Hall '-C 2yc'
_symmetry_space_group_name_H-M 'C 1 2/c 1'
_atom_sites_solution_hydrogens geom
_atom_sites_solution_primary heavy
_atom_sites_solution_secondary difmap
_audit_creation_method SHELXL-97
_cell_angle_alpha 90.00
_cell_angle_beta 99.732(12)
_cell_angle_gamma 90.00
_cell_formula_units_Z 4
_cell_length_a 17.383(4)
_cell_length_b 9.831(3)
_cell_length_c 14.5721(9)
_cell_measurement_reflns_used 3116
_cell_measurement_temperature 120(2)
_cell_measurement_theta_max 27.7129
_cell_measurement_theta_min 2.8370
_cell_volume 2454.4(10)
_computing_cell_refinement 'CrysAlis RED (Oxford Diffraction Ltd, 2009)'
_computing_data_collection 'CrysAlis CCD (Oxford Diffraction Ltd, 2009)'
_computing_data_reduction 'CrysAlis RED (Oxford Diffraction Ltd, 2009)'
_computing_molecular_graphics 'Bruker SHELXTL'
_computing_publication_material 'Bruker SHELXTL'
_computing_structure_refinement 'SHELXL-97 (Sheldrick, 1997)'
_computing_structure_solution 'SHELXS-97 (Sheldrick, 1990)'
_diffrn_ambient_pressure 101
_diffrn_ambient_temperature 120(2)
_diffrn_detector_area_resol_mean 8.4353
_diffrn_measured_fraction_theta_full 0.998
_diffrn_measured_fraction_theta_max 0.998
_diffrn_measurement_device_type 'Xcalibur, Sapphire2, large Be window'
_diffrn_measurement_method '\w scan'
_diffrn_radiation_monochromator graphite
_diffrn_radiation_probe x-ray
_diffrn_radiation_type MoK\a
_diffrn_radiation_wavelength 0.71073
_diffrn_reflns_av_R_equivalents 0.0130
_diffrn_reflns_av_sigmaI/netI 0.0284
_diffrn_reflns_limit_h_max 15
_diffrn_reflns_limit_h_min -21
_diffrn_reflns_limit_k_max 9
_diffrn_reflns_limit_k_min -12
_diffrn_reflns_limit_l_max 15
_diffrn_reflns_limit_l_min -17
_diffrn_reflns_number 4737
_diffrn_reflns_theta_full 26.00
_diffrn_reflns_theta_max 26.00
_diffrn_reflns_theta_min 2.84
_diffrn_source 'sealed X-ray tube'
_diffrn_source_type 'Enhance (Mo) X-ray Source'
_diffrn_standards_number 0
_exptl_absorpt_coefficient_mu 2.519
_exptl_absorpt_correction_T_max 0.7354
_exptl_absorpt_correction_T_min 0.6328
_exptl_absorpt_correction_type multi-scan
_exptl_absorpt_process_details 'CrysAlis RED (Oxford Diffraction Ltd, 2009)'
_exptl_crystal_colour yellow
_exptl_crystal_density_diffrn 1.769
_exptl_crystal_density_method 'not measured'
_exptl_crystal_description block
_exptl_crystal_F_000 1256
_exptl_crystal_recrystallization_method 'crystallization from mixture of toluene and petrolether, T = 246 K'
_exptl_crystal_size_max 0.20
_exptl_crystal_size_mid 0.20
_exptl_crystal_size_min 0.13
_refine_diff_density_max 0.405
_refine_diff_density_min -0.261
_refine_diff_density_rms 0.070
_refine_ls_extinction_method none
_refine_ls_goodness_of_fit_ref 0.955
_refine_ls_hydrogen_treatment constr
_refine_ls_matrix_type full
_refine_ls_number_parameters 136
_refine_ls_number_reflns 2416
_refine_ls_number_restraints 0
_refine_ls_restrained_S_all 0.955
_refine_ls_R_factor_all 0.0244
_refine_ls_R_factor_gt 0.0172
_refine_ls_shift/su_max 0.002
_refine_ls_shift/su_mean 0.000
_refine_ls_structure_factor_coef Fsqd
_refine_ls_weighting_details 'calc w=1/[\s^2^(Fo^2^)+(0.0179P)^2^+0.0000P] where P=(Fo^2^+2Fc^2^)/3'
_refine_ls_weighting_scheme calc
_refine_ls_wR_factor_gt 0.0372
_refine_ls_wR_factor_ref 0.0378
_reflns_number_gt 1997
_reflns_number_total 2416
_reflns_threshold_expression >2sigma(I)
_cod_data_source_file c4ra00157e2.cif
_cod_data_source_block LTe52
_cod_original_cell_volume 2454.3(9)
_cod_original_sg_symbol_H-M 'C 2/c'
_cod_database_code 7235450

loop_
_symmetry_equiv_pos_as_xyz
'x, y, z'
'-x, y, -z+1/2'
'x+1/2, y+1/2, z'
'-x+1/2, y+1/2, -z+1/2'
'-x, -y, -z'
'x, -y, z-1/2'
'-x+1/2, -y+1/2, -z'
'x+1/2, -y+1/2, z-1/2'

loop_
_atom_site_label
_atom_site_type_symbol
_atom_site_fract_x
_atom_site_fract_y
_atom_site_fract_z
_atom_site_U_iso_or_equiv
_atom_site_adp_type
_atom_site_occupancy
_atom_site_symmetry_multiplicity
_atom_site_calc_flag
_atom_site_refinement_flags
Te1 Te 0.428808(9) 0.077021(16) 0.571355(11) 0.01887(6) Uani 1 1 d .
P1 P 0.36107(3) 0.27743(6) 0.59857(4) 0.01270(13) Uani 1 1 d .
C1 C 0.42035(12) 0.4294(2) 0.60680(15) 0.0142(5) Uani 1 1 d .
C2 C 0.38675(14) 0.5584(2) 0.60784(16) 0.0204(6) Uani 1 1 d .
H2 H 0.3317 0.5674 0.6009 0.025 Uiso 1 1 calc R
C3 C 0.43353(15) 0.6728(3) 0.61896(18) 0.0253(6) Uani 1 1 d .
H3 H 0.4104 0.7604 0.6190 0.030 Uiso 1 1 calc R
C4 C 0.51363(14) 0.6606(3) 0.63004(16) 0.0227(6) Uani 1 1 d .
H4 H 0.5456 0.7395 0.6379 0.027 Uiso 1 1 calc R
C5 C 0.54706(14) 0.5344(3) 0.62970(17) 0.0233(6) Uani 1 1 d .
H5 H 0.6023 0.5260 0.6382 0.028 Uiso 1 1 calc R
C6 C 0.50068(13) 0.4188(3) 0.61699(16) 0.0191(5) Uani 1 1 d .
H6 H 0.5242 0.3319 0.6153 0.023 Uiso 1 1 calc R
C7 C 0.31795(12) 0.2791(2) 0.70382(15) 0.0135(5) Uani 1 1 d .
C8 C 0.25454(13) 0.3628(3) 0.71074(17) 0.0217(6) Uani 1 1 d .
H8 H 0.2299 0.4126 0.6580 0.026 Uiso 1 1 calc R
C9 C 0.22728(14) 0.3734(3) 0.79442(18) 0.0248(6) Uani 1 1 d .
H9 H 0.1837 0.4299 0.7989 0.030 Uiso 1 1 calc R
C10 C 0.26349(14) 0.3017(2) 0.87151(17) 0.0225(6) Uani 1 1 d .
H10 H 0.2455 0.3110 0.9292 0.027 Uiso 1 1 calc R
C11 C 0.32550(13) 0.2169(3) 0.86490(16) 0.0218(6) Uani 1 1 d .
H11 H 0.3497 0.1669 0.9177 0.026 Uiso 1 1 calc R
C12 C 0.35246(13) 0.2048(2) 0.78100(16) 0.0168(5) Uani 1 1 d .
H12 H 0.3947 0.1455 0.7763 0.020 Uiso 1 1 calc R
C13 C 0.27983(12) 0.3081(2) 0.50388(15) 0.0154(5) Uani 1 1 d .
H13A H 0.2539 0.3948 0.5151 0.018 Uiso 1 1 calc R
H13B H 0.2999 0.3166 0.4445 0.018 Uiso 1 1 calc R

loop_
_atom_site_aniso_label
_atom_site_aniso_U_11
_atom_site_aniso_U_22
_atom_site_aniso_U_33
_atom_site_aniso_U_23
_atom_site_aniso_U_13
_atom_site_aniso_U_12
Te1 0.01839(9) 0.01397(9) 0.02519(9) -0.00160(8) 0.00638(6) 0.00135(8)
P1 0.0113(3) 0.0129(3) 0.0137(3) 0.0007(2) 0.0013(2) 0.0004(2)
C1 0.0162(11) 0.0149(12) 0.0112(10) 0.0001(10) 0.0017(8) -0.0019(11)
C2 0.0167(12) 0.0174(14) 0.0267(14) 0.0000(11) 0.0025(10) 0.0008(11)
C3 0.0318(15) 0.0147(13) 0.0297(15) -0.0003(11) 0.0057(11) -0.0017(12)
C4 0.0258(14) 0.0207(14) 0.0213(14) -0.0007(11) 0.0035(10) -0.0096(11)
C5 0.0150(13) 0.0282(15) 0.0261(14) 0.0031(11) 0.0016(10) -0.0043(11)
C6 0.0167(12) 0.0175(12) 0.0222(13) 0.0022(11) 0.0010(9) 0.0025(11)
C7 0.0132(12) 0.0125(12) 0.0146(12) -0.0016(9) 0.0016(9) -0.0025(10)
C8 0.0240(14) 0.0210(13) 0.0210(13) 0.0051(11) 0.0060(10) 0.0059(11)
C9 0.0248(14) 0.0237(13) 0.0293(15) 0.0008(12) 0.0139(11) 0.0038(12)
C10 0.0310(14) 0.0214(14) 0.0174(13) -0.0024(11) 0.0103(10) -0.0079(12)
C11 0.0241(14) 0.0226(14) 0.0173(13) 0.0046(11) -0.0005(10) -0.0080(11)
C12 0.0136(12) 0.0154(12) 0.0201(13) 0.0005(10) -0.0006(9) -0.0023(10)
C13 0.0134(12) 0.0180(13) 0.0139(12) 0.0017(10) 0.0001(9) -0.0008(10)

loop_
_atom_type_symbol
_atom_type_description
_atom_type_scat_dispersion_real
_atom_type_scat_dispersion_imag
_atom_type_scat_source
C C 0.0033 0.0016 'International Tables Vol C Tables 4.2.6.8 and 6.1.1.4'
H H 0.0000 0.0000 'International Tables Vol C Tables 4.2.6.8 and 6.1.1.4'
P P 0.1023 0.0942 'International Tables Vol C Tables 4.2.6.8 and 6.1.1.4'
Te Te -0.5308 1.6751 'International Tables Vol C Tables 4.2.6.8 and 6.1.1.4'

loop_
_geom_angle_atom_site_label_1
_geom_angle_atom_site_label_2
_geom_angle_atom_site_label_3
_geom_angle
_geom_angle_site_symmetry_1
C1 P1 C7 104.37(10) .
C1 P1 C13 105.87(10) .
C7 P1 C13 105.06(10) .
C1 P1 Te1 113.93(8) .
C7 P1 Te1 115.95(8) .
C13 P1 Te1 110.77(8) .
C6 C1 C2 118.9(2) .
C6 C1 P1 119.94(19) .
C2 C1 P1 121.07(17) .
C3 C2 C1 120.1(2) .
C3 C2 H2 119.9 .
C1 C2 H2 119.9 .
C4 C3 C2 120.3(2) .
C4 C3 H3 119.8 .
C2 C3 H3 119.8 .
C5 C4 C3 119.9(2) .
C5 C4 H4 120.0 .
C3 C4 H4 120.0 .
C4 C5 C6 120.3(2) .
C4 C5 H5 119.8 .
C6 C5 H5 119.8 .
C1 C6 C5 120.4(2) .
C1 C6 H6 119.8 .
C5 C6 H6 119.8 .
C12 C7 C8 119.4(2) .
C12 C7 P1 119.68(17) .
C8 C7 P1 120.73(17) .
C9 C8 C7 120.1(2) .
C9 C8 H8 120.0 .
C7 C8 H8 120.0 .
C10 C9 C8 120.0(2) .
C10 C9 H9 120.0 .
C8 C9 H9 120.0 .
C11 C10 C9 120.3(2) .
C11 C10 H10 119.8 .
C9 C10 H10 119.8 .
C10 C11 C12 119.9(2) .
C10 C11 H11 120.1 .
C12 C11 H11 120.1 .
C11 C12 C7 120.3(2) .
C11 C12 H12 119.8 .
C7 C12 H12 119.8 .
C13 C13 P1 111.1(2) 7_556
C13 C13 H13A 109.4 7_556
P1 C13 H13A 109.4 .
C13 C13 H13B 109.4 7_556
P1 C13 H13B 109.4 .
H13A C13 H13B 108.0 .

loop_
_geom_bond_atom_site_label_1
_geom_bond_atom_site_label_2
_geom_bond_distance
_geom_bond_site_symmetry_2
Te1 P1 2.3629(8) .
P1 C1 1.807(2) .
P1 C7 1.817(2) .
P1 C13 1.825(2) .
C1 C6 1.383(3) .
C1 C2 1.397(3) .
C2 C3 1.382(3) .
C2 H2 0.9500 .
C3 C4 1.380(3) .
C3 H3 0.9500 .
C4 C5 1.370(3) .
C4 H4 0.9500 .
C5 C6 1.387(3) .
C5 H5 0.9500 .
C6 H6 0.9500 .
C7 C12 1.389(3) .
C7 C8 1.392(3) .
C8 C9 1.385(3) .
C8 H8 0.9500 .
C9 C10 1.384(3) .
C9 H9 0.9500 .
C10 C11 1.379(3) .
C10 H10 0.9500 .
C11 C12 1.386(3) .
C11 H11 0.9500 .
C12 H12 0.9500 .
C13 C13 1.534(4) 7_556
C13 H13A 0.9900 .
C13 H13B 0.9900 .

loop_
_geom_torsion_atom_site_label_1
_geom_torsion_atom_site_label_2
_geom_torsion_atom_site_label_3
_geom_torsion_atom_site_label_4
_geom_torsion
_geom_torsion_site_symmetry_4
C7 P1 C1 C6 113.83(19) .
C13 P1 C1 C6 -135.58(19) .
Te1 P1 C1 C6 -13.6(2) .
C7 P1 C1 C2 -62.9(2) .
C13 P1 C1 C2 47.7(2) .
Te1 P1 C1 C2 169.69(16) .
C6 C1 C2 C3 0.0(4) .
P1 C1 C2 C3 176.69(18) .
C1 C2 C3 C4 -0.6(4) .
C2 C3 C4 C5 0.2(4) .
C3 C4 C5 C6 0.9(4) .
C2 C1 C6 C5 1.2(3) .
P1 C1 C6 C5 -175.62(18) .
C4 C5 C6 C1 -1.6(4) .
C1 P1 C7 C12 -96.45(19) .
C13 P1 C7 C12 152.38(18) .
Te1 P1 C7 C12 29.7(2) .
C1 P1 C7 C8 78.2(2) .
C13 P1 C7 C8 -33.0(2) .
Te1 P1 C7 C8 -155.62(17) .
C12 C7 C8 C9 1.2(4) .
P1 C7 C8 C9 -173.46(19) .
C7 C8 C9 C10 0.5(4) .
C8 C9 C10 C11 -1.6(4) .
C9 C10 C11 C12 0.9(4) .
C10 C11 C12 C7 0.8(3) .
C8 C7 C12 C11 -1.9(3) .
P1 C7 C12 C11 172.83(17) .
C1 P1 C13 C13 -174.1(2) 7_556
C7 P1 C13 C13 -64.0(2) 7_556
Te1 P1 C13 C13 61.9(2) 7_556
